data_4078992
loop_
_publ_author_name
'El Aziz, Youssef'
'Bassindale, Alan R.'
'Taylor, Peter G.'
'Horton, Peter N.'
'Stephenson, Richard A.'
'Hursthouse, Michael B.'

_publ_section_title
;
 Facile Synthesis of Novel Functionalized Silsesquioxane Nanostructures
 Containing an Encapsulated Fluoride Anion
;
_journal_issue 17
_journal_name_full Organometallics
_journal_page_first 6032
_journal_paper_doi 10.1021/om300277g
_journal_volume 31
_journal_year 2012
_chemical_formula_sum 'C56 H92 F N O28 Si8'
_chemical_formula_weight 1471.03
_chemical_name_systematic
;
 ?
;
_space_group_IT_number 2
_symmetry_cell_setting triclinic
_symmetry_space_group_name_Hall '-P 1'
_symmetry_space_group_name_H-M 'P -1'
_atom_sites_solution_hydrogens geom
_atom_sites_solution_primary direct
_atom_sites_solution_secondary difmap
_audit_creation_method SHELXL-97
_cell_angle_alpha 105.062(2)
_cell_angle_beta 106.841(2)
_cell_angle_gamma 101.499(2)
_cell_formula_units_Z 1
_cell_length_a 10.2479(3)
_cell_length_b 12.5527(4)
_cell_length_c 15.9489(5)
_cell_measurement_reflns_used 8226
_cell_measurement_temperature 120(2)
_cell_measurement_theta_max 27.485
_cell_measurement_theta_min 2.910
_cell_volume 1810.55(11)
_computing_cell_refinement 'DENZO (Otwinowski & Minor, 1997) & COLLECT (Hooft, R.W.W., 1998)'
_computing_data_collection 'COLLECT (Hooft, R.W.W., 1998)'
_computing_data_reduction 'DENZO (Otwinowski & Minor, 1997) & COLLECT (Hooft, R.W.W., 1998)'
_computing_molecular_graphics 'ORTEP3 for Windows (Farrugia, 1997)'
_computing_publication_material 'WinGX (Farrugia, 1999)'
_computing_structure_refinement 'SHELXL-97 (Sheldrick, 2008)'
_computing_structure_solution 'SHELXS-97 (Sheldrick, 2008)'
_diffrn_ambient_temperature 120(2)
_diffrn_detector_area_resol_mean 9.091
_diffrn_measured_fraction_theta_full 0.997
_diffrn_measured_fraction_theta_max 0.997
_diffrn_measurement_device_type 'Bruker-Nonius Roper CCD camera on \k-goniostat'
_diffrn_measurement_method '\f & \w scans'
_diffrn_radiation_monochromator graphite
_diffrn_radiation_source 'Bruker-Nonius FR591 rotating anode'
_diffrn_radiation_type MoK\a
_diffrn_radiation_wavelength 0.71073
_diffrn_reflns_av_R_equivalents 0.0552
_diffrn_reflns_av_sigmaI/netI 0.0524
_diffrn_reflns_limit_h_max 13
_diffrn_reflns_limit_h_min -13
_diffrn_reflns_limit_k_max 16
_diffrn_reflns_limit_k_min -15
_diffrn_reflns_limit_l_max 20
_diffrn_reflns_limit_l_min -20
_diffrn_reflns_number 37088
_diffrn_reflns_theta_full 27.48
_diffrn_reflns_theta_max 27.48
_diffrn_reflns_theta_min 2.99
_exptl_absorpt_coefficient_mu 0.230
_exptl_absorpt_correction_T_max 0.9863
_exptl_absorpt_correction_T_min 0.8744
_exptl_absorpt_correction_type multi-scan
_exptl_absorpt_process_details 'SADABS 2007/2 (Sheldrick, G.M., 2007)'
_exptl_crystal_colour Colourless
_exptl_crystal_density_diffrn 1.349
_exptl_crystal_density_method 'not measured'
_exptl_crystal_description Plate
_exptl_crystal_F_000 780
_exptl_crystal_size_max 0.60
_exptl_crystal_size_mid 0.40
_exptl_crystal_size_min 0.06
_refine_diff_density_max 0.493
_refine_diff_density_min -0.352
_refine_diff_density_rms 0.064
_refine_ls_extinction_method none
_refine_ls_goodness_of_fit_ref 1.046
_refine_ls_hydrogen_treatment constr
_refine_ls_matrix_type full
_refine_ls_number_parameters 545
_refine_ls_number_reflns 8287
_refine_ls_number_restraints 344
_refine_ls_restrained_S_all 1.050
_refine_ls_R_factor_all 0.0706
_refine_ls_R_factor_gt 0.0455
_refine_ls_shift/su_max 0.001
_refine_ls_shift/su_mean 0.000
_refine_ls_structure_factor_coef Fsqd
_refine_ls_weighting_details 'calc w=1/[\s^2^(Fo^2^)+(0.0565P)^2^+0.7588P] where P=(Fo^2^+2Fc^2^)/3'
_refine_ls_weighting_scheme calc
_refine_ls_wR_factor_gt 0.1089
_refine_ls_wR_factor_ref 0.1206
_reflns_number_gt 6064
_reflns_number_total 8287
_reflns_threshold_expression >2sigma(I)
_cod_data_source_file om300277g_si_001.cif
_cod_data_source_block EY231
_cod_original_cell_volume 1810.54(10)
_cod_original_sg_symbol_H-M P-1
_cod_database_code 4078992

loop_
_symmetry_equiv_pos_as_xyz
'x, y, z'
'-x, -y, -z'

loop_
_atom_site_label
_atom_site_type_symbol
_atom_site_fract_x
_atom_site_fract_y
_atom_site_fract_z
_atom_site_U_iso_or_equiv
_atom_site_adp_type
_atom_site_occupancy
_atom_site_symmetry_multiplicity
_atom_site_calc_flag
_atom_site_refinement_flags
_atom_site_disorder_assembly
_atom_site_disorder_group
F1 F 0.5000 0.5000 0.0000 0.0211(4) Uani 1 2 d S . .
C11 C 0.4226(2) 0.78014(18) -0.11915(15) 0.0223(4) Uani 1 1 d . . .
H11A H 0.3191 0.7646 -0.1518 0.027 Uiso 1 1 calc R . .
H11B H 0.4596 0.8569 -0.0698 0.027 Uiso 1 1 calc R . .
C12 C 0.4200(2) 0.7166(2) -0.27507(15) 0.0270(5) Uani 1 1 d . . .
C13 C 0.5127(3) 0.7025(2) -0.33145(16) 0.0341(5) Uani 1 1 d . . .
C14 C 0.4476(3) 0.6342(3) -0.42231(19) 0.0544(8) Uani 1 1 d . . .
H14A H 0.5025 0.6211 -0.4607 0.065 Uiso 1 1 calc R . .
H14B H 0.3471 0.5996 -0.4475 0.065 Uiso 1 1 calc R . .
C15 C 0.6660(3) 0.7591(3) -0.2869(2) 0.0568(9) Uani 1 1 d . . .
H15A H 0.7076 0.7230 -0.2423 0.085 Uiso 1 1 calc R . .
H15B H 0.6835 0.8412 -0.2541 0.085 Uiso 1 1 calc R . .
H15C H 0.7100 0.7510 -0.3343 0.085 Uiso 1 1 calc R . .
C21 C 0.1542(2) 0.62779(18) 0.07820(14) 0.0195(4) Uani 1 1 d . . .
H21A H 0.1947 0.7107 0.1166 0.023 Uiso 1 1 calc R . .
H21B H 0.0747 0.6196 0.0217 0.023 Uiso 1 1 calc R . .
C22 C 0.1663(2) 0.6028(2) 0.22378(15) 0.0264(5) Uani 1 1 d . . .
C23 C 0.1115(3) 0.5211(2) 0.26738(16) 0.0369(6) Uani 1 1 d . . .
C24 C 0.2072(3) 0.5147(3) 0.3446(2) 0.0579(8) Uani 1 1 d . . .
H24A H 0.1768 0.4646 0.3752 0.070 Uiso 1 1 calc R . .
H24B H 0.3041 0.5604 0.3675 0.070 Uiso 1 1 calc R . .
C25 C -0.0395(3) 0.4552(3) 0.2261(2) 0.0591(9) Uani 1 1 d . . .
H25A H -0.0609 0.4065 0.2623 0.089 Uiso 1 1 calc R . .
H25B H -0.0615 0.4064 0.1618 0.089 Uiso 1 1 calc R . .
H25C H -0.0976 0.5085 0.2263 0.089 Uiso 1 1 calc R . .
C31 C 0.0950(2) 0.20431(17) -0.12296(14) 0.0205(4) Uani 1 1 d . . .
H31A H 0.0195 0.2222 -0.1671 0.025 Uiso 1 1 calc R . .
H31B H 0.1116 0.1335 -0.1573 0.025 Uiso 1 1 calc R . .
C32 C -0.0752(2) 0.10676(19) -0.07260(16) 0.0258(5) Uani 1 1 d . . .
C33 C -0.1108(2) 0.0943(2) 0.00919(17) 0.0310(5) Uani 1 1 d . . .
C34 C -0.0240(3) 0.1668(3) 0.09784(19) 0.0551(8) Uani 1 1 d . . .
H34A H -0.0470 0.1584 0.1498 0.066 Uiso 1 1 calc R . .
H34B H 0.0588 0.2251 0.1070 0.066 Uiso 1 1 calc R . .
C35 C -0.2372(3) 0.0044(3) -0.0102(2) 0.0483(7) Uani 1 1 d . . .
H35A H -0.2432 -0.0029 0.0484 0.072 Uiso 1 1 calc R . .
H35B H -0.2337 -0.0688 -0.0491 0.072 Uiso 1 1 calc R . .
H35C H -0.3213 0.0234 -0.0432 0.072 Uiso 1 1 calc R . .
C41 C 0.3887(2) 0.36523(19) -0.31020(14) 0.0229(4) Uani 1 1 d . A .
H41A H 0.4617 0.4153 -0.3239 0.028 Uiso 1 1 calc R . .
H41B H 0.3989 0.2864 -0.3269 0.028 Uiso 1 1 calc R . .
O1 O 0.34524(14) 0.65353(12) -0.01233(9) 0.0185(3) Uani 1 1 d . . .
O2 O 0.22211(14) 0.43783(12) -0.01912(9) 0.0189(3) Uani 1 1 d . . .
O3 O 0.30286(14) 0.33887(12) -0.16080(9) 0.0191(3) Uani 1 1 d . A .
O4 O 0.41922(14) 0.55288(11) -0.15708(9) 0.0187(3) Uani 1 1 d . A .
O5 O 0.62099(14) 0.71140(11) 0.00131(9) 0.0186(3) Uani 1 1 d . . .
O6 O 0.41883(14) 0.59173(12) 0.14124(9) 0.0198(3) Uani 1 1 d . . .
O11 O 0.49741(15) 0.77746(13) -0.18481(10) 0.0233(3) Uani 1 1 d . . .
O12 O 0.29135(18) 0.67868(17) -0.30602(12) 0.0416(4) Uani 1 1 d . . .
O21 O 0.10091(15) 0.56192(12) 0.13113(10) 0.0216(3) Uani 1 1 d . . .
O22 O 0.25967(19) 0.69336(15) 0.26597(12) 0.0416(4) Uani 1 1 d . . .
O31 O 0.05079(15) 0.18640(12) -0.04756(10) 0.0238(3) Uani 1 1 d . . .
O32 O -0.15079(18) 0.05318(15) -0.15247(12) 0.0409(4) Uani 1 1 d . . .
O41 O 0.24772(16) 0.36163(14) -0.36750(10) 0.0291(4) Uani 1 1 d . . .
Si1 Si 0.45495(6) 0.66596(5) -0.06736(4) 0.01628(13) Uani 1 1 d . . .
Si2 Si 0.29477(6) 0.57314(5) 0.04431(4) 0.01589(13) Uani 1 1 d . . .
Si3 Si 0.26296(6) 0.32723(5) -0.07134(4) 0.01667(13) Uani 1 1 d . . .
Si4 Si 0.42311(6) 0.42044(5) -0.18324(4) 0.01650(13) Uani 1 1 d . . .
C42 C 0.203(2) 0.313(4) -0.4551(14) 0.035(2) Uani 0.449(12) 1 d PDU A 1
C43 C 0.0584(17) 0.314(2) -0.5073(14) 0.042(3) Uani 0.449(12) 1 d PDU A 1
C44 C 0.0069(13) 0.2698(10) -0.6026(7) 0.045(2) Uani 0.449(12) 1 d PDU A 1
H44A H -0.0903 0.2592 -0.6368 0.054 Uiso 0.449(12) 1 calc PR A 1
H44B H 0.0684 0.2496 -0.6344 0.054 Uiso 0.449(12) 1 calc PR A 1
C45 C -0.0308(9) 0.3464(10) -0.4562(6) 0.062(3) Uani 0.449(12) 1 d PDU A 1
H45A H -0.1270 0.3329 -0.4999 0.092 Uiso 0.449(12) 1 calc PR A 1
H45B H 0.0095 0.4283 -0.4179 0.092 Uiso 0.449(12) 1 calc PR A 1
H45C H -0.0357 0.2996 -0.4161 0.092 Uiso 0.449(12) 1 calc PR A 1
O42 O 0.2910(7) 0.2972(7) -0.4937(4) 0.0328(15) Uani 0.449(12) 1 d PDU A 1
C142 C 0.214(2) 0.308(3) -0.4611(11) 0.035(2) Uani 0.551(12) 1 d PDU A 2
C143 C 0.0701(14) 0.307(2) -0.5181(13) 0.042(2) Uani 0.551(12) 1 d PDU A 2
C144 C 0.0184(8) 0.3957(7) -0.4833(5) 0.063(2) Uani 0.551(12) 1 d PDU A 2
H14C H -0.0692 0.4019 -0.5201 0.076 Uiso 0.551(12) 1 calc PR A 2
H14D H 0.0706 0.4504 -0.4226 0.076 Uiso 0.551(12) 1 calc PR A 2
C145 C 0.0017(11) 0.2162(9) -0.6101(6) 0.054(2) Uani 0.551(12) 1 d PDU A 2
H14E H -0.0808 0.2334 -0.6471 0.080 Uiso 0.551(12) 1 calc PR A 2
H14F H -0.0300 0.1413 -0.6026 0.080 Uiso 0.551(12) 1 calc PR A 2
H14G H 0.0703 0.2132 -0.6419 0.080 Uiso 0.551(12) 1 calc PR A 2
O142 O 0.2784(6) 0.2409(8) -0.4902(3) 0.0467(16) Uani 0.551(12) 1 d PDU A 2
C101 C 0.3554(7) 1.0451(7) 0.4514(7) 0.0275(19) Uiso 0.355(5) 1 d PDU B -1
H10A H 0.3542 1.0678 0.3962 0.033 Uiso 0.355(5) 1 calc PR B -1
H10B H 0.3556 1.1133 0.4996 0.033 Uiso 0.355(5) 1 calc PR B -1
C102 C 0.2168(9) 0.9498(12) 0.4240(13) 0.042(3) Uiso 0.355(5) 1 d PDU B -1
H10C H 0.2177 0.8784 0.3798 0.050 Uiso 0.355(5) 1 calc PR B -1
H10D H 0.2092 0.9331 0.4801 0.050 Uiso 0.355(5) 1 calc PR B -1
C103 C 0.0887(8) 0.9864(9) 0.3791(8) 0.039(2) Uiso 0.355(5) 1 d PDU B -1
H10E H 0.0982 1.0648 0.4186 0.047 Uiso 0.355(5) 1 calc PR B -1
H10F H 0.0884 0.9901 0.3178 0.047 Uiso 0.355(5) 1 calc PR B -1
C104 C -0.0499(11) 0.9062(13) 0.3659(11) 0.046(4) Uiso 0.355(5) 1 d PDU B -1
H10G H -0.0661 0.8310 0.3202 0.069 Uiso 0.355(5) 1 calc PR B -1
H10H H -0.1275 0.9383 0.3435 0.069 Uiso 0.355(5) 1 calc PR B -1
H10I H -0.0471 0.8966 0.4254 0.069 Uiso 0.355(5) 1 calc PR B -1
C105 C 0.5051(12) 0.9270(8) 0.4070(6) 0.037(2) Uiso 0.355(5) 1 d PDU B -1
H10J H 0.4230 0.8568 0.3848 0.045 Uiso 0.355(5) 1 calc PR B -1
H10K H 0.5936 0.9056 0.4288 0.045 Uiso 0.355(5) 1 calc PR B -1
C106 C 0.5053(10) 0.9736(7) 0.3220(5) 0.0294(17) Uiso 0.355(5) 1 d PDU B -1
H10L H 0.4065 0.9678 0.2850 0.035 Uiso 0.355(5) 1 calc PR B -1
H10M H 0.5629 1.0558 0.3465 0.035 Uiso 0.355(5) 1 calc PR B -1
C107 C 0.5681(11) 0.9016(8) 0.2600(6) 0.039(2) Uiso 0.355(5) 1 d PDU B -1
H10N H 0.6606 0.8983 0.2995 0.047 Uiso 0.355(5) 1 calc PR B -1
H10O H 0.5029 0.8217 0.2296 0.047 Uiso 0.355(5) 1 calc PR B -1
C108 C 0.5907(15) 0.9491(12) 0.1866(10) 0.055(3) Uiso 0.355(5) 1 d PDU B -1
H10P H 0.5005 0.9562 0.1492 0.082 Uiso 0.355(5) 1 calc PR B -1
H10Q H 0.6243 0.8968 0.1464 0.082 Uiso 0.355(5) 1 calc PR B -1
H10R H 0.6622 1.0253 0.2163 0.082 Uiso 0.355(5) 1 calc PR B -1
C109 C 0.6123(7) 1.1337(6) 0.5219(5) 0.0328(17) Uiso 0.355(5) 1 d PDU B -1
H10S H 0.5847 1.1742 0.4770 0.039 Uiso 0.355(5) 1 calc PR B -1
H10T H 0.6125 1.1812 0.5822 0.039 Uiso 0.355(5) 1 calc PR B -1
C110 C 0.7645(7) 1.1309(7) 0.5350(5) 0.043(2) Uiso 0.355(5) 1 d PDU B -1
H11C H 0.7646 1.0870 0.4737 0.051 Uiso 0.355(5) 1 calc PR B -1
H11D H 0.8241 1.2112 0.5520 0.051 Uiso 0.355(5) 1 calc PR B -1
C111 C 0.8383(9) 1.0810(8) 0.6049(6) 0.047(2) Uiso 0.355(5) 1 d PDU B -1
H11E H 0.8007 0.9957 0.5796 0.056 Uiso 0.355(5) 1 calc PR B -1
H11F H 0.8186 1.1082 0.6628 0.056 Uiso 0.355(5) 1 calc PR B -1
C112 C 1.0010(10) 1.1183(11) 0.6273(8) 0.044(3) Uiso 0.355(5) 1 d PDU B -1
H11G H 1.0211 1.0833 0.5717 0.066 Uiso 0.355(5) 1 calc PR B -1
H11H H 1.0486 1.0925 0.6777 0.066 Uiso 0.355(5) 1 calc PR B -1
H11I H 1.0365 1.2026 0.6466 0.066 Uiso 0.355(5) 1 calc PR B -1
C113 C 0.4862(16) 0.9657(10) 0.5634(7) 0.041(2) Uiso 0.355(5) 1 d PDU B -1
H11J H 0.5697 0.9369 0.5814 0.049 Uiso 0.355(5) 1 calc PR B -1
H11K H 0.3995 0.8984 0.5364 0.049 Uiso 0.355(5) 1 calc PR B -1
C114 C 0.4813(16) 1.0502(10) 0.6535(7) 0.042(3) Uiso 0.355(5) 1 d PDU B -1
H11L H 0.5749 1.1101 0.6879 0.051 Uiso 0.355(5) 1 calc PR B -1
H11M H 0.4080 1.0892 0.6358 0.051 Uiso 0.355(5) 1 calc PR B -1
C115 C 0.4465(16) 0.9849(11) 0.7157(8) 0.056(3) Uiso 0.355(5) 1 d PDU B -1
H11N H 0.3517 0.9264 0.6816 0.067 Uiso 0.355(5) 1 calc PR B -1
H11O H 0.5181 0.9437 0.7313 0.067 Uiso 0.355(5) 1 calc PR B -1
C116 C 0.4454(13) 1.0635(8) 0.8036(8) 0.033(2) Uiso 0.355(5) 1 d PDU B -1
H11P H 0.5401 1.1199 0.8386 0.049 Uiso 0.355(5) 1 calc PR B -1
H11Q H 0.4212 1.0180 0.8414 0.049 Uiso 0.355(5) 1 calc PR B -1
H11R H 0.3744 1.1042 0.7884 0.049 Uiso 0.355(5) 1 calc PR B -1
N101 N 0.4955(8) 1.0180(7) 0.4881(6) 0.0285(18) Uiso 0.355(5) 1 d PDU B -1
C201 C 0.3608(15) 0.8929(15) 0.4666(12) 0.036(4) Uiso 0.145(5) 1 d PDU B -2
H20A H 0.3376 0.8511 0.5077 0.043 Uiso 0.145(5) 1 calc PR B -2
H20B H 0.3687 0.8361 0.4135 0.043 Uiso 0.145(5) 1 calc PR B -2
C202 C 0.2357(16) 0.939(2) 0.429(2) 0.040(4) Uiso 0.145(5) 1 d PDU B -2
H20C H 0.2395 1.0085 0.4768 0.048 Uiso 0.145(5) 1 calc PR B -2
H20D H 0.2407 0.9589 0.3735 0.048 Uiso 0.145(5) 1 calc PR B -2
C203 C 0.0981(17) 0.8433(16) 0.4022(15) 0.050(5) Uiso 0.145(5) 1 d PDU B -2
H20E H 0.0913 0.7771 0.3496 0.060 Uiso 0.145(5) 1 calc PR B -2
H20F H 0.1012 0.8163 0.4556 0.060 Uiso 0.145(5) 1 calc PR B -2
C204 C -0.032(3) 0.883(3) 0.375(3) 0.047(8) Uiso 0.145(5) 1 d PDU B -2
H20G H -0.0392 0.9328 0.4309 0.071 Uiso 0.145(5) 1 calc PR B -2
H20H H -0.1172 0.8153 0.3439 0.071 Uiso 0.145(5) 1 calc PR B -2
H20I H -0.0244 0.9257 0.3326 0.071 Uiso 0.145(5) 1 calc PR B -2
C205 C 0.506(3) 1.039(2) 0.4469(15) 0.031(4) Uiso 0.145(5) 1 d PDU B -2
H20J H 0.5801 1.1154 0.4761 0.037 Uiso 0.145(5) 1 calc PR B -2
H20K H 0.4125 1.0524 0.4220 0.037 Uiso 0.145(5) 1 calc PR B -2
C206 C 0.538(2) 0.9623(16) 0.3650(12) 0.013(3) Uiso 0.145(5) 1 d PDU B -2
H20L H 0.6325 0.9509 0.3895 0.015 Uiso 0.145(5) 1 calc PR B -2
H20M H 0.4650 0.8856 0.3365 0.015 Uiso 0.145(5) 1 calc PR B -2
C207 C 0.536(3) 1.019(2) 0.2921(14) 0.028(4) Uiso 0.145(5) 1 d PDU B -2
H20N H 0.5906 1.1017 0.3226 0.034 Uiso 0.145(5) 1 calc PR B -2
H20O H 0.4363 1.0131 0.2569 0.034 Uiso 0.145(5) 1 calc PR B -2
C208 C 0.601(3) 0.960(2) 0.2257(16) 0.045(5) Uiso 0.145(5) 1 d PDU B -2
H20P H 0.6795 0.9368 0.2601 0.067 Uiso 0.145(5) 1 calc PR B -2
H20Q H 0.6373 1.0145 0.1974 0.067 Uiso 0.145(5) 1 calc PR B -2
H20R H 0.5278 0.8922 0.1768 0.067 Uiso 0.145(5) 1 calc PR B -2
C209 C 0.6286(19) 0.936(2) 0.549(2) 0.045(5) Uiso 0.145(5) 1 d PDU B -2
H20S H 0.6229 0.8712 0.4961 0.054 Uiso 0.145(5) 1 calc PR B -2
H20T H 0.6223 0.9051 0.5999 0.054 Uiso 0.145(5) 1 calc PR B -2
C210 C 0.7749(19) 1.030(2) 0.584(2) 0.046(5) Uiso 0.145(5) 1 d PDU B -2
H21C H 0.7840 1.0564 0.5322 0.055 Uiso 0.145(5) 1 calc PR B -2
H21D H 0.7770 1.0975 0.6341 0.055 Uiso 0.145(5) 1 calc PR B -2
C211 C 0.901(2) 0.988(2) 0.6211(19) 0.042(5) Uiso 0.145(5) 1 d PDU B -2
H21E H 0.9009 0.9760 0.6801 0.051 Uiso 0.145(5) 1 calc PR B -2
H21F H 0.8877 0.9124 0.5759 0.051 Uiso 0.145(5) 1 calc PR B -2
C212 C 1.043(2) 1.068(2) 0.639(2) 0.044(7) Uiso 0.145(5) 1 d PDU B -2
H21G H 1.0706 1.0443 0.5843 0.065 Uiso 0.145(5) 1 calc PR B -2
H21H H 1.1149 1.0651 0.6935 0.065 Uiso 0.145(5) 1 calc PR B -2
H21I H 1.0371 1.1472 0.6498 0.065 Uiso 0.145(5) 1 calc PR B -2
C213 C 0.478(3) 1.059(2) 0.6002(15) 0.036(4) Uiso 0.145(5) 1 d PDU B -2
H21J H 0.4072 1.0952 0.5725 0.043 Uiso 0.145(5) 1 calc PR B -2
H21K H 0.5680 1.1214 0.6375 0.043 Uiso 0.145(5) 1 calc PR B -2
C214 C 0.426(3) 1.0138(18) 0.6698(14) 0.056(4) Uiso 0.145(5) 1 d PDU B -2
H21L H 0.3215 0.9768 0.6415 0.068 Uiso 0.145(5) 1 calc PR B -2
H21M H 0.4717 0.9544 0.6827 0.068 Uiso 0.145(5) 1 calc PR B -2
C215 C 0.461(4) 1.109(2) 0.7601(15) 0.059(6) Uiso 0.145(5) 1 d PDU B -2
H21N H 0.5570 1.1626 0.7775 0.071 Uiso 0.145(5) 1 calc PR B -2
H21O H 0.3911 1.1537 0.7514 0.071 Uiso 0.145(5) 1 calc PR B -2
C216 C 0.457(4) 1.063(3) 0.8373(18) 0.057(7) Uiso 0.145(5) 1 d PDU B -2
H21P H 0.4237 0.9784 0.8124 0.085 Uiso 0.145(5) 1 calc PR B -2
H21Q H 0.3910 1.0914 0.8650 0.085 Uiso 0.145(5) 1 calc PR B -2
H21R H 0.5526 1.0891 0.8849 0.085 Uiso 0.145(5) 1 calc PR B -2
N201 N 0.5040(17) 0.9820(17) 0.5200(13) 0.034(4) Uiso 0.145(5) 1 d PDU B -2

loop_
_atom_site_aniso_label
_atom_site_aniso_U_11
_atom_site_aniso_U_22
_atom_site_aniso_U_33
_atom_site_aniso_U_23
_atom_site_aniso_U_13
_atom_site_aniso_U_12
F1 0.0185(8) 0.0231(9) 0.0214(8) 0.0080(7) 0.0069(7) 0.0052(7)
C11 0.0222(10) 0.0226(11) 0.0263(11) 0.0113(9) 0.0113(9) 0.0077(9)
C12 0.0251(12) 0.0295(12) 0.0245(11) 0.0134(10) 0.0048(9) 0.0046(10)
C13 0.0355(13) 0.0399(14) 0.0276(12) 0.0132(11) 0.0120(11) 0.0095(12)
C14 0.0441(17) 0.073(2) 0.0342(15) 0.0057(14) 0.0136(13) 0.0088(16)
C15 0.0364(16) 0.076(2) 0.0463(17) 0.0028(16) 0.0230(14) 0.0042(15)
C21 0.0160(10) 0.0221(11) 0.0203(10) 0.0066(8) 0.0072(8) 0.0051(9)
C22 0.0228(11) 0.0340(13) 0.0230(11) 0.0070(10) 0.0103(9) 0.0102(10)
C23 0.0321(13) 0.0511(16) 0.0244(12) 0.0133(11) 0.0101(11) 0.0053(12)
C24 0.0470(17) 0.083(2) 0.0485(18) 0.0401(17) 0.0131(15) 0.0127(17)
C25 0.0369(16) 0.089(2) 0.0455(17) 0.0357(17) 0.0118(14) -0.0065(16)
C31 0.0176(10) 0.0204(10) 0.0225(10) 0.0062(8) 0.0079(9) 0.0037(9)
C32 0.0173(10) 0.0212(11) 0.0386(13) 0.0117(10) 0.0096(10) 0.0035(9)
C33 0.0223(11) 0.0338(13) 0.0439(14) 0.0188(11) 0.0160(11) 0.0094(10)
C34 0.0485(17) 0.072(2) 0.0351(15) 0.0164(15) 0.0198(14) -0.0065(16)
C35 0.0372(15) 0.0500(17) 0.0599(18) 0.0276(15) 0.0191(14) 0.0031(13)
C41 0.0199(10) 0.0282(12) 0.0213(10) 0.0086(9) 0.0064(9) 0.0098(9)
O1 0.0168(7) 0.0199(7) 0.0230(7) 0.0102(6) 0.0093(6) 0.0072(6)
O2 0.0127(7) 0.0182(7) 0.0239(7) 0.0055(6) 0.0069(6) 0.0023(6)
O3 0.0154(7) 0.0202(7) 0.0179(7) 0.0051(6) 0.0045(6) 0.0014(6)
O4 0.0190(7) 0.0184(7) 0.0173(7) 0.0063(6) 0.0049(6) 0.0045(6)
O5 0.0132(7) 0.0181(7) 0.0232(7) 0.0084(6) 0.0052(6) 0.0019(6)
O6 0.0156(7) 0.0260(8) 0.0187(7) 0.0073(6) 0.0070(6) 0.0075(6)
O11 0.0219(7) 0.0264(8) 0.0233(8) 0.0127(6) 0.0089(6) 0.0041(6)
O12 0.0249(9) 0.0600(12) 0.0319(9) 0.0175(9) 0.0030(8) 0.0037(9)
O21 0.0164(7) 0.0274(8) 0.0193(7) 0.0069(6) 0.0073(6) 0.0030(6)
O22 0.0431(11) 0.0377(10) 0.0272(9) -0.0002(8) 0.0086(8) -0.0028(9)
O31 0.0181(7) 0.0238(8) 0.0262(8) 0.0079(6) 0.0086(6) -0.0010(6)
O32 0.0275(9) 0.0411(10) 0.0376(10) 0.0113(8) 0.0040(8) -0.0105(8)
O41 0.0257(8) 0.0381(9) 0.0193(8) 0.0058(7) 0.0024(6) 0.0145(7)
Si1 0.0140(3) 0.0170(3) 0.0188(3) 0.0075(2) 0.0062(2) 0.0044(2)
Si2 0.0125(3) 0.0177(3) 0.0180(3) 0.0062(2) 0.0062(2) 0.0043(2)
Si3 0.0128(3) 0.0168(3) 0.0190(3) 0.0054(2) 0.0053(2) 0.0026(2)
Si4 0.0141(3) 0.0188(3) 0.0163(3) 0.0059(2) 0.0051(2) 0.0048(2)
C42 0.026(4) 0.056(4) 0.023(4) 0.011(4) 0.015(3) 0.009(3)
C43 0.032(4) 0.065(4) 0.023(4) 0.016(4) 0.000(3) 0.018(3)
C44 0.035(4) 0.062(6) 0.035(4) 0.017(5) 0.003(3) 0.020(5)
C45 0.036(4) 0.091(6) 0.068(5) 0.040(4) 0.012(3) 0.033(4)
O42 0.031(2) 0.048(4) 0.020(2) 0.007(2) 0.0101(18) 0.018(3)
C142 0.024(4) 0.061(4) 0.015(3) 0.008(3) 0.006(3) 0.008(3)
C143 0.032(3) 0.067(4) 0.027(4) 0.014(3) 0.011(2) 0.014(3)
C144 0.042(4) 0.084(5) 0.061(4) 0.032(4) -0.001(3) 0.031(4)
C145 0.038(3) 0.076(6) 0.032(3) 0.018(4) -0.002(2) 0.009(5)
O142 0.041(2) 0.067(4) 0.0224(19) 0.000(3) 0.0061(16) 0.023(3)

loop_
_atom_type_symbol
_atom_type_description
_atom_type_scat_dispersion_real
_atom_type_scat_dispersion_imag
_atom_type_scat_source
C C 0.0033 0.0016 'International Tables Vol C Tables 4.2.6.8 and 6.1.1.4'
H H 0.0000 0.0000 'International Tables Vol C Tables 4.2.6.8 and 6.1.1.4'
N N 0.0061 0.0033 'International Tables Vol C Tables 4.2.6.8 and 6.1.1.4'
O O 0.0106 0.0060 'International Tables Vol C Tables 4.2.6.8 and 6.1.1.4'
F F 0.0171 0.0103 'International Tables Vol C Tables 4.2.6.8 and 6.1.1.4'
Si Si 0.0817 0.0704 'International Tables Vol C Tables 4.2.6.8 and 6.1.1.4'

loop_
_geom_angle_atom_site_label_1
_geom_angle_atom_site_label_2
_geom_angle_atom_site_label_3
_geom_angle
_geom_angle_site_symmetry_1
_geom_angle_site_symmetry_3
O11 C11 Si1 107.17(13) . .
O11 C11 H11A 110.3 . .
Si1 C11 H11A 110.3 . .
O11 C11 H11B 110.3 . .
Si1 C11 H11B 110.3 . .
H11A C11 H11B 108.5 . .
O12 C12 O11 123.8(2) . .
O12 C12 C13 124.6(2) . .
O11 C12 C13 111.54(19) . .
C14 C13 C15 123.8(3) . .
C14 C13 C12 116.9(2) . .
C15 C13 C12 119.2(2) . .
C13 C14 H14A 120.0 . .
C13 C14 H14B 120.0 . .
H14A C14 H14B 120.0 . .
C13 C15 H15A 109.5 . .
C13 C15 H15B 109.5 . .
H15A C15 H15B 109.5 . .
C13 C15 H15C 109.5 . .
H15A C15 H15C 109.5 . .
H15B C15 H15C 109.5 . .
O21 C21 Si2 109.58(13) . .
O21 C21 H21A 109.8 . .
Si2 C21 H21A 109.8 . .
O21 C21 H21B 109.8 . .
Si2 C21 H21B 109.8 . .
H21A C21 H21B 108.2 . .
O22 C22 O21 124.0(2) . .
O22 C22 C23 124.6(2) . .
O21 C22 C23 111.35(19) . .
C24 C23 C25 124.7(3) . .
C24 C23 C22 117.0(2) . .
C25 C23 C22 118.3(2) . .
C23 C24 H24A 120.0 . .
C23 C24 H24B 120.0 . .
H24A C24 H24B 120.0 . .
C23 C25 H25A 109.5 . .
C23 C25 H25B 109.5 . .
H25A C25 H25B 109.5 . .
C23 C25 H25C 109.5 . .
H25A C25 H25C 109.5 . .
H25B C25 H25C 109.5 . .
O31 C31 Si3 108.15(13) . .
O31 C31 H31A 110.1 . .
Si3 C31 H31A 110.1 . .
O31 C31 H31B 110.1 . .
Si3 C31 H31B 110.1 . .
H31A C31 H31B 108.4 . .
O32 C32 O31 123.3(2) . .
O32 C32 C33 124.4(2) . .
O31 C32 C33 112.37(19) . .
C34 C33 C35 123.3(2) . .
C34 C33 C32 120.3(2) . .
C35 C33 C32 116.4(2) . .
C33 C34 H34A 120.0 . .
C33 C34 H34B 120.0 . .
H34A C34 H34B 120.0 . .
C33 C35 H35A 109.5 . .
C33 C35 H35B 109.5 . .
H35A C35 H35B 109.5 . .
C33 C35 H35C 109.5 . .
H35A C35 H35C 109.5 . .
H35B C35 H35C 109.5 . .
O41 C41 Si4 113.03(13) . .
O41 C41 H41A 109.0 . .
Si4 C41 H41A 109.0 . .
O41 C41 H41B 109.0 . .
Si4 C41 H41B 109.0 . .
H41A C41 H41B 107.8 . .
Si1 O1 Si2 138.78(9) . .
Si2 O2 Si3 140.72(9) . .
Si4 O3 Si3 138.85(9) . .
Si4 O4 Si1 140.81(9) . .
Si1 O5 Si3 140.91(9) . 2_665
Si2 O6 Si4 142.31(9) . 2_665
C12 O11 C11 117.02(16) . .
C22 O21 C21 117.27(16) . .
C32 O31 C31 116.34(16) . .
C42 O41 C142 6.2(9) . .
C42 O41 C41 119.8(6) . .
C142 O41 C41 113.7(4) . .
O5 Si1 O4 113.27(7) . .
O5 Si1 O1 112.86(7) . .
O4 Si1 O1 113.75(7) . .
O5 Si1 C11 106.74(9) . .
O4 Si1 C11 103.69(8) . .
O1 Si1 C11 105.51(8) . .
O6 Si2 O2 112.23(7) . .
O6 Si2 O1 113.15(8) . .
O2 Si2 O1 113.19(7) . .
O6 Si2 C21 105.45(8) . .
O2 Si2 C21 107.52(8) . .
O1 Si2 C21 104.51(8) . .
O2 Si3 O5 113.73(7) . 2_665
O2 Si3 O3 113.36(7) . .
O5 Si3 O3 113.09(7) 2_665 .
O2 Si3 C31 105.59(8) . .
O5 Si3 C31 105.98(8) 2_665 .
O3 Si3 C31 103.98(8) . .
O4 Si4 O6 113.37(7) . 2_665
O4 Si4 O3 112.24(7) . .
O6 Si4 O3 113.38(8) 2_665 .
O4 Si4 C41 107.45(9) . .
O6 Si4 C41 100.50(8) 2_665 .
O3 Si4 C41 108.99(9) . .
O42 C42 O41 119.4(16) . .
O42 C42 C43 121.9(17) . .
O41 C42 C43 115.7(12) . .
C44 C43 C45 121.9(11) . .
C44 C43 C42 118.8(15) . .
C45 C43 C42 118.6(14) . .
C43 C44 H44A 120.0 . .
C43 C44 H44B 120.0 . .
H44A C44 H44B 120.0 . .
O142 C142 O41 121.4(13) . .
O142 C142 C143 122.9(14) . .
O41 C142 C143 112.6(9) . .
C144 C143 C145 126.2(9) . .
C144 C143 C142 117.4(13) . .
C145 C143 C142 116.2(12) . .
C143 C144 H14C 120.0 . .
C143 C144 H14D 120.0 . .
H14C C144 H14D 120.0 . .
C143 C145 H14E 109.5 . .
C143 C145 H14F 109.5 . .
H14E C145 H14F 109.5 . .
C143 C145 H14G 109.5 . .
H14E C145 H14G 109.5 . .
H14F C145 H14G 109.5 . .
N101 C101 C102 117.5(7) . .
N101 C101 H10A 107.9 . .
C102 C101 H10A 107.9 . .
N101 C101 H10B 107.9 . .
C102 C101 H10B 107.9 . .
H10A C101 H10B 107.2 . .
C103 C102 C101 110.5(9) . .
C103 C102 H10C 109.5 . .
C101 C102 H10C 109.5 . .
C103 C102 H10D 109.5 . .
C101 C102 H10D 109.5 . .
H10C C102 H10D 108.1 . .
C104 C103 C102 112.9(8) . .
C104 C103 H10E 109.0 . .
C102 C103 H10E 109.0 . .
C104 C103 H10F 109.0 . .
C102 C103 H10F 109.0 . .
H10E C103 H10F 107.8 . .
N101 C105 C106 111.7(7) . .
N101 C105 H10J 109.3 . .
C106 C105 H10J 109.3 . .
N101 C105 H10K 109.3 . .
C106 C105 H10K 109.3 . .
H10J C105 H10K 108.0 . .
C107 C106 C105 109.5(6) . .
C107 C106 H10L 109.8 . .
C105 C106 H10L 109.8 . .
C107 C106 H10M 109.8 . .
C105 C106 H10M 109.8 . .
H10L C106 H10M 108.2 . .
C108 C107 C106 113.0(8) . .
C108 C107 H10N 109.0 . .
C106 C107 H10N 109.0 . .
C108 C107 H10O 109.0 . .
C106 C107 H10O 109.0 . .
H10N C107 H10O 107.8 . .
C110 C109 N101 117.9(6) . .
C110 C109 H10S 107.8 . .
N101 C109 H10S 107.8 . .
C110 C109 H10T 107.8 . .
N101 C109 H10T 107.8 . .
H10S C109 H10T 107.2 . .
C111 C110 C109 119.5(6) . .
C111 C110 H11C 107.4 . .
C109 C110 H11C 107.4 . .
C111 C110 H11D 107.4 . .
C109 C110 H11D 107.4 . .
H11C C110 H11D 107.0 . .
C110 C111 C112 110.4(8) . .
C110 C111 H11E 109.6 . .
C112 C111 H11E 109.6 . .
C110 C111 H11F 109.6 . .
C112 C111 H11F 109.6 . .
H11E C111 H11F 108.1 . .
N101 C113 C114 115.2(8) . .
N101 C113 H11J 108.5 . .
C114 C113 H11J 108.5 . .
N101 C113 H11K 108.5 . .
C114 C113 H11K 108.5 . .
H11J C113 H11K 107.5 . .
C115 C114 C113 110.7(8) . .
C115 C114 H11L 109.5 . .
C113 C114 H11L 109.5 . .
C115 C114 H11M 109.5 . .
C113 C114 H11M 109.5 . .
H11L C114 H11M 108.1 . .
C116 C115 C114 112.0(9) . .
C116 C115 H11N 109.2 . .
C114 C115 H11N 109.2 . .
C116 C115 H11O 109.2 . .
C114 C115 H11O 109.2 . .
H11N C115 H11O 107.9 . .
C113 N101 C101 107.3(8) . .
C113 N101 C105 108.9(6) . .
C101 N101 C105 107.1(7) . .
C113 N101 C109 115.2(8) . .
C101 N101 C109 105.0(6) . .
C105 N101 C109 112.9(7) . .
N201 C201 C202 116.1(14) . .
N201 C201 H20A 108.3 . .
C202 C201 H20A 108.3 . .
N201 C201 H20B 108.3 . .
C202 C201 H20B 108.3 . .
H20A C201 H20B 107.4 . .
C203 C202 C201 107.5(15) . .
C203 C202 H20C 110.2 . .
C201 C202 H20C 110.2 . .
C203 C202 H20D 110.2 . .
C201 C202 H20D 110.2 . .
H20C C202 H20D 108.5 . .
C204 C203 C202 112.5(19) . .
C204 C203 H20E 109.1 . .
C202 C203 H20E 109.1 . .
C204 C203 H20F 109.1 . .
C202 C203 H20F 109.1 . .
H20E C203 H20F 107.8 . .
C203 C204 H20G 109.5 . .
C203 C204 H20H 109.5 . .
H20G C204 H20H 109.5 . .
C203 C204 H20I 109.5 . .
H20G C204 H20I 109.5 . .
H20H C204 H20I 109.5 . .
N201 C205 C206 111.1(14) . .
N201 C205 H20J 109.4 . .
C206 C205 H20J 109.4 . .
N201 C205 H20K 109.4 . .
C206 C205 H20K 109.4 . .
H20J C205 H20K 108.0 . .
C207 C206 C205 110.5(13) . .
C207 C206 H20L 109.6 . .
C205 C206 H20L 109.6 . .
C207 C206 H20M 109.6 . .
C205 C206 H20M 109.6 . .
H20L C206 H20M 108.1 . .
C206 C207 C208 110.3(15) . .
C206 C207 H20N 109.6 . .
C208 C207 H20N 109.6 . .
C206 C207 H20O 109.6 . .
C208 C207 H20O 109.6 . .
H20N C207 H20O 108.1 . .
C207 C208 H20P 109.5 . .
C207 C208 H20Q 109.5 . .
H20P C208 H20Q 109.5 . .
C207 C208 H20R 109.5 . .
H20P C208 H20R 109.5 . .
H20Q C208 H20R 109.5 . .
N201 C209 C210 112.2(15) . .
N201 C209 H20S 109.2 . .
C210 C209 H20S 109.2 . .
N201 C209 H20T 109.2 . .
C210 C209 H20T 109.2 . .
H20S C209 H20T 107.9 . .
C211 C210 C209 113.0(16) . .
C211 C210 H21C 109.0 . .
C209 C210 H21C 109.0 . .
C211 C210 H21D 109.0 . .
C209 C210 H21D 109.0 . .
H21C C210 H21D 107.8 . .
C212 C211 C210 114.7(18) . .
C212 C211 H21E 108.6 . .
C210 C211 H21E 108.6 . .
C212 C211 H21F 108.6 . .
C210 C211 H21F 108.6 . .
H21E C211 H21F 107.6 . .
C211 C212 H21G 109.5 . .
C211 C212 H21H 109.5 . .
H21G C212 H21H 109.5 . .
C211 C212 H21I 109.5 . .
H21G C212 H21I 109.5 . .
H21H C212 H21I 109.5 . .
N201 C213 C214 123.4(17) . .
N201 C213 H21J 106.5 . .
C214 C213 H21J 106.5 . .
N201 C213 H21K 106.5 . .
C214 C213 H21K 106.5 . .
H21J C213 H21K 106.5 . .
C215 C214 C213 112.1(17) . .
C215 C214 H21L 109.2 . .
C213 C214 H21L 109.2 . .
C215 C214 H21M 109.2 . .
C213 C214 H21M 109.2 . .
H21L C214 H21M 107.9 . .
C216 C215 C214 111.8(19) . .
C216 C215 H21N 109.3 . .
C214 C215 H21N 109.3 . .
C216 C215 H21O 109.3 . .
C214 C215 H21O 109.3 . .
H21N C215 H21O 107.9 . .
C215 C216 H21P 109.5 . .
C215 C216 H21Q 109.5 . .
H21P C216 H21Q 109.5 . .
C215 C216 H21R 109.5 . .
H21P C216 H21R 109.5 . .
H21Q C216 H21R 109.5 . .
C201 N201 C209 115.8(15) . .
C201 N201 C213 102.3(15) . .
C209 N201 C213 114.2(17) . .
C201 N201 C205 97.5(15) . .
C209 N201 C205 114.6(16) . .
C213 N201 C205 110.7(14) . .

loop_
_geom_bond_atom_site_label_1
_geom_bond_atom_site_label_2
_geom_bond_distance
_geom_bond_site_symmetry_2
C11 O11 1.464(2) .
C11 Si1 1.869(2) .
C11 H11A 0.9900 .
C11 H11B 0.9900 .
C12 O12 1.207(3) .
C12 O11 1.346(3) .
C12 C13 1.491(3) .
C13 C14 1.359(4) .
C13 C15 1.457(4) .
C14 H14A 0.9500 .
C14 H14B 0.9500 .
C15 H15A 0.9800 .
C15 H15B 0.9800 .
C15 H15C 0.9800 .
C21 O21 1.464(2) .
C21 Si2 1.8681(19) .
C21 H21A 0.9900 .
C21 H21B 0.9900 .
C22 O22 1.207(3) .
C22 O21 1.338(3) .
C22 C23 1.489(3) .
C23 C24 1.366(4) .
C23 C25 1.459(4) .
C24 H24A 0.9500 .
C24 H24B 0.9500 .
C25 H25A 0.9800 .
C25 H25B 0.9800 .
C25 H25C 0.9800 .
C31 O31 1.455(2) .
C31 Si3 1.866(2) .
C31 H31A 0.9900 .
C31 H31B 0.9900 .
C32 O32 1.204(3) .
C32 O31 1.343(3) .
C32 C33 1.489(3) .
C33 C34 1.378(4) .
C33 C35 1.433(3) .
C34 H34A 0.9500 .
C34 H34B 0.9500 .
C35 H35A 0.9800 .
C35 H35B 0.9800 .
C35 H35C 0.9800 .
C41 O41 1.454(2) .
C41 Si4 1.861(2) .
C41 H41A 0.9900 .
C41 H41B 0.9900 .
O1 Si1 1.6222(14) .
O1 Si2 1.6244(14) .
O2 Si2 1.6214(14) .
O2 Si3 1.6215(14) .
O3 Si4 1.6242(15) .
O3 Si3 1.6269(15) .
O4 Si4 1.6170(14) .
O4 Si1 1.6218(14) .
O5 Si1 1.6214(14) .
O5 Si3 1.6243(14) 2_665
O6 Si2 1.6174(14) .
O6 Si4 1.6183(14) 2_665
O41 C42 1.27(2) .
O41 C142 1.374(15) .
Si3 O5 1.6243(14) 2_665
Si4 O6 1.6183(14) 2_665
C42 O42 1.246(17) .
C42 C43 1.483(11) .
C43 C44 1.37(2) .
C43 C45 1.44(2) .
C44 H44A 0.9500 .
C44 H44B 0.9500 .
C45 H45A 0.9800 .
C45 H45B 0.9800 .
C45 H45C 0.9800 .
C142 O142 1.247(16) .
C142 C143 1.487(9) .
C143 C144 1.386(19) .
C143 C145 1.468(19) .
C144 H14C 0.9500 .
C144 H14D 0.9500 .
C145 H14E 0.9800 .
C145 H14F 0.9800 .
C145 H14G 0.9800 .
C101 N101 1.526(7) .
C101 C102 1.527(10) .
C101 H10A 0.9900 .
C101 H10B 0.9900 .
C102 C103 1.521(10) .
C102 H10C 0.9900 .
C102 H10D 0.9900 .
C103 C104 1.490(11) .
C103 H10E 0.9900 .
C103 H10F 0.9900 .
C104 H10G 0.9800 .
C104 H10H 0.9800 .
C104 H10I 0.9800 .
C105 N101 1.529(8) .
C105 C106 1.610(10) .
C105 H10J 0.9900 .
C105 H10K 0.9900 .
C106 C107 1.531(9) .
C106 H10L 0.9900 .
C106 H10M 0.9900 .
C107 C108 1.498(10) .
C107 H10N 0.9900 .
C107 H10O 0.9900 .
C108 H10P 0.9800 .
C108 H10Q 0.9800 .
C108 H10R 0.9800 .
C109 C110 1.522(9) .
C109 N101 1.535(8) .
C109 H10S 0.9900 .
C109 H10T 0.9900 .
C110 C111 1.507(9) .
C110 H11C 0.9900 .
C110 H11D 0.9900 .
C111 C112 1.543(11) .
C111 H11E 0.9900 .
C111 H11F 0.9900 .
C112 H11G 0.9800 .
C112 H11H 0.9800 .
C112 H11I 0.9800 .
C113 N101 1.528(8) .
C113 C114 1.569(10) .
C113 H11J 0.9900 .
C113 H11K 0.9900 .
C114 C115 1.514(10) .
C114 H11L 0.9900 .
C114 H11M 0.9900 .
C115 C116 1.494(11) .
C115 H11N 0.9900 .
C115 H11O 0.9900 .
C116 H11P 0.9800 .
C116 H11Q 0.9800 .
C116 H11R 0.9800 .
C201 N201 1.502(13) .
C201 C202 1.537(15) .
C201 H20A 0.9900 .
C201 H20B 0.9900 .
C202 C203 1.522(15) .
C202 H20C 0.9900 .
C202 H20D 0.9900 .
C203 C204 1.500(15) .
C203 H20E 0.9900 .
C203 H20F 0.9900 .
C204 H20G 0.9800 .
C204 H20H 0.9800 .
C204 H20I 0.9800 .
C205 N201 1.524(13) .
C205 C206 1.569(14) .
C205 H20J 0.9900 .
C205 H20K 0.9900 .
C206 C207 1.508(14) .
C206 H20L 0.9900 .
C206 H20M 0.9900 .
C207 C208 1.517(14) .
C207 H20N 0.9900 .
C207 H20O 0.9900 .
C208 H20P 0.9800 .
C208 H20Q 0.9800 .
C208 H20R 0.9800 .
C209 N201 1.508(13) .
C209 C210 1.558(15) .
C209 H20S 0.9900 .
C209 H20T 0.9900 .
C210 C211 1.509(14) .
C210 H21C 0.9900 .
C210 H21D 0.9900 .
C211 C212 1.500(15) .
C211 H21E 0.9900 .
C211 H21F 0.9900 .
C212 H21G 0.9800 .
C212 H21H 0.9800 .
C212 H21I 0.9800 .
C213 N201 1.516(13) .
C213 C214 1.540(15) .
C213 H21J 0.9900 .
C213 H21K 0.9900 .
C214 C215 1.507(15) .
C214 H21L 0.9900 .
C214 H21M 0.9900 .
C215 C216 1.499(15) .
C215 H21N 0.9900 .
C215 H21O 0.9900 .
C216 H21P 0.9800 .
C216 H21Q 0.9800 .
C216 H21R 0.9800 .
